data_4318129
loop_
_publ_author_name
'Kezhi Wang'
'Ling Huang'
'Lihua Gao'
'Linpei Jin'
'Chunhui Huang'

_publ_section_title
;
 Synthesis, Crystal Structure, and Photoelectric Properties of Re(CO)3ClL
 (L = 2-(1-Ethylbenzimidazol-2-yl)pyridine)
;
_journal_name_full 'Inorganic Chemistry'
_journal_page_first 3353
_journal_page_last 3358
_journal_paper_doi 10.1021/ic0107330
_journal_volume 41
_journal_year 2002
_chemical_formula_sum 'C17 H13 Cl N3 O3 Re'
_chemical_formula_weight 528.95
_chemical_name_systematic
;
 ?
;
_space_group_IT_number 61
_symmetry_cell_setting orthorhombic
_symmetry_space_group_name_Hall '-P 2ac 2ab'
_symmetry_space_group_name_H-M 'P b c a'
_atom_sites_solution_hydrogens geom
_atom_sites_solution_primary direct
_atom_sites_solution_secondary difmap
_audit_creation_method SHELXL-97
_cell_angle_alpha 90.00
_cell_angle_beta 90.00
_cell_angle_gamma 90.00
_cell_formula_units_Z 8
_cell_length_a 12.713(6)
_cell_length_b 15.103(7)
_cell_length_c 18.253(8)
_cell_measurement_temperature 298(2)
_cell_volume 3505(3)
_computing_cell_refinement 'Bruker SMART'
_computing_data_collection 'Bruker SMART'
_computing_data_reduction 'Bruker SHELXTL'
_computing_molecular_graphics 'Bruker SHELXTL'
_computing_publication_material 'Bruker SHELXTL'
_computing_structure_refinement 'SHELXL-97 (Sheldrick, 1997)'
_computing_structure_solution 'SHELXS-97 (Sheldrick, 1990)'
_diffrn_ambient_temperature 298(2)
_diffrn_measured_fraction_theta_full 0.940
_diffrn_measured_fraction_theta_max 0.940
_diffrn_measurement_device_type 'CCD area detector'
_diffrn_measurement_method 'phi and omega scans'
_diffrn_radiation_monochromator graphite
_diffrn_radiation_source 'fine-focus sealed tube'
_diffrn_radiation_type MoK\a
_diffrn_radiation_wavelength 0.71073
_diffrn_reflns_av_R_equivalents 0.1149
_diffrn_reflns_av_sigmaI/netI 0.1000
_diffrn_reflns_limit_h_max 15
_diffrn_reflns_limit_h_min -11
_diffrn_reflns_limit_k_max 15
_diffrn_reflns_limit_k_min -17
_diffrn_reflns_limit_l_max 21
_diffrn_reflns_limit_l_min -19
_diffrn_reflns_number 12486
_diffrn_reflns_theta_full 25.03
_diffrn_reflns_theta_max 25.03
_diffrn_reflns_theta_min 2.75
_exptl_absorpt_coefficient_mu 7.108
_exptl_absorpt_correction_T_max 0.4153
_exptl_absorpt_correction_T_min 0.2243
_exptl_absorpt_correction_type multi-scan
_exptl_absorpt_process_details SCAN
_exptl_crystal_density_diffrn 2.005
_exptl_crystal_density_method 'not measured'
_exptl_crystal_F_000 2016
_exptl_crystal_size_max 0.30
_exptl_crystal_size_mid 0.20
_exptl_crystal_size_min 0.15
_refine_diff_density_max 0.884
_refine_diff_density_min -0.952
_refine_diff_density_rms 0.157
_refine_ls_extinction_method none
_refine_ls_goodness_of_fit_ref 1.001
_refine_ls_hydrogen_treatment mixed
_refine_ls_matrix_type full
_refine_ls_number_parameters 220
_refine_ls_number_reflns 2902
_refine_ls_number_restraints 0
_refine_ls_restrained_S_all 1.001
_refine_ls_R_factor_all 0.1388
_refine_ls_R_factor_gt 0.0555
_refine_ls_shift/su_max 0.012
_refine_ls_shift/su_mean 0.003
_refine_ls_structure_factor_coef Fsqd
_refine_ls_weighting_details 'calc w=1/[\s^2^(Fo^2^)+(0.0612P)^2^+9.3997P] where P=(Fo^2^+2Fc^2^)/3'
_refine_ls_weighting_scheme calc
_refine_ls_wR_factor_gt 0.1149
_refine_ls_wR_factor_ref 0.1452
_reflns_number_gt 1486
_reflns_number_total 2902
_reflns_threshold_expression >2sigma(I)
_cod_data_source_file ic0107330.cif
_cod_data_source_block IC0107330
_cod_depositor_comments
;
The following automatic conversions were performed:

'_symmetry_cell_setting' value 'Orthorhombic' changed to
'orthorhombic' according to the built-in table from CIF Core
dictionary named 'cif_core.dic' version 2.4.1 from
2010-06-29.

'_exptl_absorpt_correction_type' value 'MULTI-SCAN'
changed to 'multi-scan' according to the built-in table from CIF Core
dictionary named 'cif_core.dic' version 2.4.1 from 2010-06-29.

Automatic conversion script
Id: cif_fix_values 1646 2011-03-28 12:23:43Z adriana 
;
_cod_database_code 4318129

loop_
_symmetry_equiv_pos_as_xyz
'x, y, z'
'-x+1/2, -y, z+1/2'
'-x, y+1/2, -z+1/2'
'x+1/2, -y+1/2, -z'
'-x, -y, -z'
'x-1/2, y, -z-1/2'
'x, -y-1/2, z-1/2'
'-x-1/2, y-1/2, z'

loop_
_atom_site_label
_atom_site_type_symbol
_atom_site_fract_x
_atom_site_fract_y
_atom_site_fract_z
_atom_site_U_iso_or_equiv
_atom_site_adp_type
_atom_site_occupancy
_atom_site_symmetry_multiplicity
_atom_site_calc_flag
_atom_site_refinement_flags
_atom_site_disorder_assembly
_atom_site_disorder_group
Re1 Re 0.65817(6) 0.15965(6) 0.29511(4) 0.0418(3) Uani 0.80 1 d P . .
Cl1 Cl 0.7587(4) 0.1711(5) 0.4108(3) 0.0743(16) Uani 0.80 1 d P . .
N1 N 0.4141(10) 0.0859(10) 0.4388(7) 0.071(4) Uani 1 1 d . . .
N2 N 0.5410(10) 0.0924(9) 0.3571(8) 0.071(4) Uani 1 1 d . . .
O1 O 0.5261(8) 0.1308(7) 0.1588(7) 0.064(3) Uani 1 1 d . . .
O2 O 0.7986(12) 0.0091(11) 0.2364(9) 0.119(6) Uani 1 1 d . . .
O3 O 0.8066(12) 0.2803(12) 0.2180(8) 0.127(6) Uani 1 1 d . . .
C1 C 0.5184(8) 0.0027(5) 0.3657(6) 0.064(5) Uani 1 1 d G . .
C2 C 0.5590(7) -0.0732(6) 0.3332(5) 0.053(4) Uani 1 1 d G . .
H2A H 0.6139 -0.0688 0.2997 0.064 Uiso 1 1 calc R . .
C3 C 0.5175(9) -0.1556(5) 0.3508(6) 0.089(6) Uani 1 1 d G . .
H3A H 0.5446 -0.2064 0.3290 0.106 Uiso 1 1 calc R . .
C4 C 0.4354(9) -0.1622(6) 0.4008(7) 0.097(6) Uani 1 1 d G . .
H4A H 0.4076 -0.2174 0.4125 0.116 Uiso 1 1 calc R . .
C5 C 0.3948(7) -0.0863(9) 0.4332(5) 0.081(6) Uani 1 1 d G . .
H5A H 0.3399 -0.0906 0.4667 0.097 Uiso 1 1 calc R . .
C6 C 0.4363(8) -0.0038(7) 0.4157(5) 0.059(4) Uani 1 1 d G . .
C7 C 0.4786(9) 0.1318(10) 0.3996(7) 0.048(4) Uani 1 1 d . . .
C8 C 0.4887(8) 0.2286(5) 0.4029(6) 0.076(5) Uani 1 1 d G . .
C9 C 0.4350(7) 0.2897(8) 0.4459(5) 0.071(5) Uani 1 1 d G . .
H9A H 0.3873 0.2702 0.4810 0.085 Uiso 1 1 calc R . .
C10 C 0.4525(8) 0.3798(7) 0.4363(6) 0.087(6) Uani 1 1 d G . .
H10A H 0.4166 0.4206 0.4651 0.104 Uiso 1 1 calc R . .
C11 C 0.5237(9) 0.4088(5) 0.3838(7) 0.087(6) Uani 1 1 d G . .
H11A H 0.5355 0.4691 0.3774 0.104 Uiso 1 1 calc R . .
C12 C 0.5774(7) 0.3478(6) 0.3408(5) 0.071(5) Uani 1 1 d G . .
H12A H 0.6251 0.3672 0.3056 0.085 Uiso 1 1 calc R . .
N3 N 0.5599(7) 0.2577(6) 0.3503(5) 0.050(3) Uani 1 1 d G . .
C13 C 0.3310(11) 0.1127(14) 0.4883(9) 0.093(6) Uani 1 1 d . . .
H13A H 0.3545 0.1636 0.5163 0.111 Uiso 1 1 calc R . .
H13B H 0.3173 0.0649 0.5225 0.111 Uiso 1 1 calc R . .
C14 C 0.2305(12) 0.1360(12) 0.4493(10) 0.087(6) Uani 1 1 d . . .
H14A H 0.1799 0.1573 0.4841 0.131 Uiso 1 1 calc R . .
H14B H 0.2032 0.0843 0.4252 0.131 Uiso 1 1 calc R . .
H14C H 0.2442 0.1812 0.4136 0.131 Uiso 1 1 calc R . .
C15 C 0.5768(12) 0.1406(8) 0.2076(11) 0.063(5) Uani 1 1 d . . .
C16 C 0.7416(16) 0.070(3) 0.2592(13) 0.149(13) Uani 1 1 d . . .
C17 C 0.7468(14) 0.2355(12) 0.2451(10) 0.067(5) Uani 1 1 d . . .
Re2 Re 0.6538(3) 0.1016(3) 0.29230(19) 0.0479(8) Uani 0.20 1 d P . .
Cl2 Cl 0.7494(18) 0.0816(19) 0.4077(13) 0.087(7) Uani 0.20 1 d P . .

loop_
_atom_site_aniso_label
_atom_site_aniso_U_11
_atom_site_aniso_U_22
_atom_site_aniso_U_33
_atom_site_aniso_U_23
_atom_site_aniso_U_13
_atom_site_aniso_U_12
Re1 0.0389(4) 0.0447(5) 0.0418(4) 0.0059(5) 0.0074(4) -0.0016(5)
Cl1 0.050(3) 0.121(5) 0.053(3) 0.008(3) -0.002(2) -0.008(3)
N1 0.066(9) 0.089(10) 0.058(9) 0.024(8) 0.018(7) -0.010(8)
N2 0.046(8) 0.076(10) 0.091(12) 0.027(8) 0.004(8) -0.008(7)
O1 0.061(7) 0.053(6) 0.078(8) -0.028(6) -0.025(6) 0.014(6)
O2 0.091(11) 0.146(13) 0.121(13) 0.061(11) 0.015(9) 0.037(10)
O3 0.117(12) 0.161(15) 0.102(13) -0.020(10) 0.030(9) -0.037(11)
C1 0.056(10) 0.051(9) 0.085(13) 0.045(9) -0.027(9) -0.026(8)
C2 0.074(10) 0.027(7) 0.058(10) 0.010(7) 0.012(8) 0.014(8)
C3 0.105(14) 0.039(9) 0.122(17) -0.018(11) -0.018(13) -0.002(11)
C4 0.099(14) 0.078(14) 0.113(18) -0.008(14) -0.031(13) -0.046(14)
C5 0.104(14) 0.075(12) 0.064(12) 0.033(11) -0.025(11) -0.044(11)
C6 0.078(11) 0.050(10) 0.049(11) -0.013(8) -0.019(8) 0.016(9)
C7 0.022(6) 0.079(11) 0.042(9) 0.038(8) 0.015(6) 0.001(7)
C8 0.076(12) 0.088(14) 0.064(13) 0.018(11) -0.029(10) 0.038(11)
C9 0.084(12) 0.068(12) 0.061(12) -0.002(10) -0.002(10) -0.010(11)
C10 0.079(13) 0.062(12) 0.121(18) -0.054(12) -0.006(12) 0.041(10)
C11 0.148(19) 0.039(9) 0.074(14) 0.002(9) 0.031(13) 0.000(11)
C12 0.062(10) 0.048(10) 0.103(14) -0.023(10) 0.017(9) -0.001(9)
N3 0.043(7) 0.053(8) 0.055(9) 0.002(6) -0.012(6) -0.001(6)
C13 0.056(11) 0.168(19) 0.053(11) 0.007(11) 0.025(9) 0.011(12)
C14 0.058(10) 0.124(17) 0.080(14) 0.012(12) 0.006(9) 0.030(11)
C15 0.051(9) 0.024(7) 0.115(15) 0.000(9) 0.009(10) 0.015(6)
C16 0.049(12) 0.31(4) 0.089(16) 0.09(2) 0.019(13) 0.022(19)
C17 0.054(10) 0.089(13) 0.060(11) 0.006(10) -0.012(9) -0.004(10)
Re2 0.0464(19) 0.0573(19) 0.0401(18) 0.0013(19) 0.0127(18) 0.0112(19)
Cl2 0.062(13) 0.12(2) 0.078(17) -0.007(15) -0.037(13) -0.001(15)

loop_
_atom_type_symbol
_atom_type_description
_atom_type_scat_dispersion_real
_atom_type_scat_dispersion_imag
_atom_type_scat_source
C C 0.0033 0.0016 'International Tables Vol C Tables 4.2.6.8 and 6.1.1.4'
H H 0.0000 0.0000 'International Tables Vol C Tables 4.2.6.8 and 6.1.1.4'
N N 0.0061 0.0033 'International Tables Vol C Tables 4.2.6.8 and 6.1.1.4'
O O 0.0106 0.0060 'International Tables Vol C Tables 4.2.6.8 and 6.1.1.4'
Re Re -1.0185 7.2310 'International Tables Vol C Tables 4.2.6.8 and 6.1.1.4'
Cl Cl 0.1484 0.1585 'International Tables Vol C Tables 4.2.6.8 and 6.1.1.4'

loop_
_geom_angle_atom_site_label_1
_geom_angle_atom_site_label_2
_geom_angle_atom_site_label_3
_geom_angle
_geom_angle_site_symmetry_1
_geom_angle_site_symmetry_3
_geom_angle_publ_flag
Re2 Re1 C17 128.8(6) . . ?
Re2 Re1 C16 44.1(8) . . ?
C17 Re1 C16 86.0(9) . . ?
Re2 Re1 C15 76.6(4) . . ?
C17 Re1 C15 90.6(7) . . ?
C16 Re1 C15 84.5(8) . . ?
Re2 Re1 N2 60.7(5) . . ?
C17 Re1 N2 170.1(7) . . ?
C16 Re1 N2 103.9(9) . . ?
C15 Re1 N2 89.6(6) . . ?
Re2 Re1 N3 131.8(4) . . ?
C17 Re1 N3 99.0(6) . . ?
C16 Re1 N3 173.0(7) . . ?
C15 Re1 N3 100.2(5) . . ?
N2 Re1 N3 71.2(5) . . ?
Re2 Re1 Cl1 98.7(3) . . ?
C17 Re1 Cl1 93.7(5) . . ?
C16 Re1 Cl1 93.3(8) . . ?
C15 Re1 Cl1 175.1(4) . . ?
N2 Re1 Cl1 86.6(4) . . ?
N3 Re1 Cl1 81.6(3) . . ?
Re2 Re1 Cl2 68.1(6) . . ?
C17 Re1 Cl2 113.2(8) . . ?
C16 Re1 Cl2 72.2(9) . . ?
C15 Re1 Cl2 144.7(7) . . ?
N2 Re1 Cl2 71.4(7) . . ?
N3 Re1 Cl2 101.3(6) . . ?
Cl1 Re1 Cl2 30.6(6) . . ?
Cl2 Cl1 Re1 81.3(9) . . ?
Cl2 Cl1 Re2 62.9(9) . . ?
Re1 Cl1 Re2 18.45(9) . . ?
C7 N1 C6 102.5(12) . . ?
C7 N1 C13 131.4(16) . . ?
C6 N1 C13 125.9(13) . . ?
C7 N2 C1 105.1(12) . . ?
C7 N2 Re2 147.2(12) . . ?
C1 N2 Re2 107.6(10) . . ?
C7 N2 Re1 122.9(11) . . ?
C1 N2 Re1 131.9(11) . . ?
Re2 N2 Re1 24.3(2) . . ?
C16 O2 Re2 14.0(13) . . ?
C2 C1 C6 120.0 . . ?
C2 C1 N2 132.6(10) . . ?
C6 C1 N2 107.3(10) . . ?
C1 C2 C3 120.0 . . ?
C4 C3 C2 120.0 . . ?
C3 C4 C5 120.0 . . ?
C6 C5 C4 120.0 . . ?
C5 C6 C1 120.0 . . ?
C5 C6 N1 134.2(9) . . ?
C1 C6 N1 105.8(9) . . ?
N2 C7 N1 119.3(16) . . ?
N2 C7 C8 116.2(11) . . ?
N1 C7 C8 124.5(14) . . ?
C9 C8 N3 120.0 . . ?
C9 C8 C7 129.8(9) . . ?
N3 C8 C7 110.0(9) . . ?
C8 C9 C10 120.0 . . ?
C9 C10 C11 120.0 . . ?
C12 C11 C10 120.0 . . ?
C11 C12 N3 120.0 . . ?
C12 N3 C8 120.0 . . ?
C12 N3 Re1 120.9(6) . . ?
C8 N3 Re1 118.5(6) . . ?
N1 C13 C14 112.9(14) . . ?
O1 C15 Re2 154.3(13) . . ?
O1 C15 Re1 177.0(14) . . ?
Re2 C15 Re1 26.5(3) . . ?
O2 C16 Re2 153(3) . . ?
O2 C16 Re1 179(2) . . ?
Re2 C16 Re1 26.8(8) . . ?
O3 C17 Re1 175.0(17) . . ?
O3 C17 Re2 162.5(16) . . ?
Re1 C17 Re2 15.9(2) . . ?
Re1 Re2 C16 109.1(15) . . ?
Re1 Re2 N2 94.9(5) . . ?
C16 Re2 N2 152.7(13) . . ?
Re1 Re2 C15 76.9(5) . . ?
C16 Re2 C15 99.8(10) . . ?
N2 Re2 C15 98.1(6) . . ?
Re1 Re2 Cl2 92.4(7) . . ?
C16 Re2 Cl2 86.0(11) . . ?
N2 Re2 Cl2 80.1(7) . . ?
C15 Re2 Cl2 169.0(8) . . ?
Re1 Re2 C17 35.2(5) . . ?
C16 Re2 C17 75.2(15) . . ?
N2 Re2 C17 130.1(6) . . ?
C15 Re2 C17 73.5(6) . . ?
Cl2 Re2 C17 99.3(8) . . ?
Re1 Re2 O2 121.9(4) . . ?
C16 Re2 O2 12.8(15) . . ?
N2 Re2 O2 140.9(6) . . ?
C15 Re2 O2 102.5(6) . . ?
Cl2 Re2 O2 85.3(7) . . ?
C17 Re2 O2 87.9(5) . . ?
Re1 Re2 Cl1 62.8(3) . . ?
C16 Re2 Cl1 95.0(12) . . ?
N2 Re2 Cl1 84.4(5) . . ?
C15 Re2 Cl1 139.7(5) . . ?
Cl2 Re2 Cl1 29.6(7) . . ?
C17 Re2 Cl1 74.5(4) . . ?
O2 Re2 Cl1 100.1(4) . . ?
Cl1 Cl2 Re2 87.5(12) . . ?
Cl1 Cl2 Re1 68.1(10) . . ?
Re2 Cl2 Re1 19.5(2) . . ?

loop_
_geom_bond_atom_site_label_1
_geom_bond_atom_site_label_2
_geom_bond_distance
_geom_bond_site_symmetry_2
_geom_bond_publ_flag
Re1 Re2 0.880(4) . ?
Re1 C17 1.848(19) . ?
Re1 C16 1.84(3) . ?
Re1 C15 1.92(2) . ?
Re1 N2 2.129(12) . ?
Re1 N3 2.184(7) . ?
Re1 Cl1 2.475(5) . ?
Re1 Cl2 2.64(2) . ?
Cl1 Cl2 1.36(3) . ?
Cl1 Re2 2.750(7) . ?
N1 C7 1.290(16) . ?
N1 C6 1.448(16) . ?
N1 C13 1.447(18) . ?
N2 C7 1.259(18) . ?
N2 C1 1.393(15) . ?
N2 Re2 1.864(14) . ?
O1 C15 1.109(18) . ?
O2 C16 1.24(3) . ?
O2 Re2 2.526(16) . ?
O3 C17 1.132(18) . ?
C1 C2 1.3900 . ?
C1 C6 1.3900 . ?
C2 C3 1.3900 . ?
C3 C4 1.3900 . ?
C4 C5 1.3900 . ?
C5 C6 1.3900 . ?
C7 C8 1.470(17) . ?
C8 C9 1.3900 . ?
C8 N3 1.3900 . ?
C9 C10 1.3900 . ?
C10 C11 1.3900 . ?
C11 C12 1.3900 . ?
C12 N3 1.3900 . ?
C13 C14 1.51(2) . ?
C15 Re2 1.922(19) . ?
C16 Re2 1.36(3) . ?
C17 Re2 2.496(19) . ?
Re2 Cl2 2.45(2) . ?
